data_4030263
loop_
_publ_author_name
'Bevan, D. J. M.'
'Mohyla, J.'
'Hoskins, B. F.'
'Steen, R. J.'

_publ_section_title
;
 The crystal structures of some Vernier phases in the yttrium
 oxide-fluoride system
;
_journal_name_full 'European Journal of Solid State and Inorganic Chemistry'
_journal_page_first 451
_journal_page_last 465
_journal_volume 27
_journal_year 1990
_chemical_formula_sum 'F9 O6 Y7'
_chemical_formula_weight 889.37
_space_group_IT_number 39
_symmetry_cell_setting orthorhombic
_symmetry_Int_Tables_number 39
_symmetry_space_group_name_Hall 'A 2 -2b'
_symmetry_space_group_name_H-M 'A b m 2'
_cell_angle_alpha 90
_cell_angle_beta 90
_cell_angle_gamma 90
_cell_formula_units_Z 4
_cell_length_a 5.423(1)
_cell_length_b 38.624(6)
_cell_length_c 5.527(1)
_cell_volume 1157.7(3)
_diffrn_ambient_temperature 293
_diffrn_radiation_probe x-ray
_diffrn_radiation_type CuK\a
_diffrn_radiation_wavelength 1.542
_exptl_absorpt_coefficient_mu 4.755
_exptl_crystal_density_diffrn 5.10
_refine_ls_number_parameters 36
_refine_ls_number_reflns 418
_refine_ls_R_factor_gt 0.054
_refine_ls_wR_factor_gt 0.048
_cod_data_source_file EJSSIC-1990-27-451-465-3.cif
_cod_data_source_block Y7O6F9
_cod_original_sg_symbol_Hall 'A 2 -2c'
_cod_database_code 4030263

loop_
_symmetry_equiv_pos_site_id
_symmetry_equiv_pos_as_xyz
1 x,y,z
2 -x,-y,z
3 -x,y,1/2+z
4 x,-y,1/2+z
5 x,1/2+y,1/2+z
6 -x,1/2-y,1/2+z
7 -x,1/2+y,z
8 x,1/2-y,z

loop_
_atom_site_label
_atom_site_type_symbol
_atom_site_thermal_displace_type
_atom_site_fract_x
_atom_site_fract_y
_atom_site_fract_z
_atom_site_occupancy
_atom_site_U_iso_or_equiv
Y1 Y Uiso 0.7133(3) 0.03590(10) 0.25000 1.000 0.0103(3)
Y2 Y Uiso 0.2931(6) 0.10790(10) 0.2855(8) 1.000 0.0103(3)
Y3 Y Uiso 0.7118(6) 0.17900(10) 0.2350(10) 1.000 0.0103(3)
Y4 Y Uiso 0.2909(9) 0.25000 0.292(2) 1.000 0.0103(3)
F1 F Uiso 0.50000 0.00000 0.470(6) 0.600 0.0180(10)
F2 F Uiso 0.464(4) 0.0719(5) 0.012(3) 0.600 0.0180(10)
F3 F Uiso 0.469(5) 0.1425(5) 0.992(4) 0.600 0.0180(10)
F4 F Uiso 0.456(3) 0.2169(7) 0.011(5) 0.600 0.0180(10)
F5 F Uiso 0.00000 0.00000 0.077(6) 0.600 0.0180(10)
F6 F Uiso 0.036(3) 0.0642(4) 0.422(4) 0.600 0.0180(10)
F7 F Uiso 0.933(4) 0.1300(5) 0.113(4) 0.600 0.0180(10)
F8 F Uiso 0.087(3) 0.1924(4) 0.380(4) 0.600 0.0180(10)
F9 F Uiso 0.891(5) 0.25000 0.167(5) 0.600 0.0180(10)
O1 O Uiso 0.50000 0.00000 0.470(6) 0.400 0.0180(10)
O2 O Uiso 0.464(4) 0.0719(5) 0.012(3) 0.400 0.0180(10)
O3 O Uiso 0.469(5) 0.1425(5) 0.992(4) 0.400 0.0180(10)
O4 O Uiso 0.456(3) 0.2169(7) 0.011(5) 0.400 0.0180(10)
O5 O Uiso 0.00000 0.00000 0.077(6) 0.400 0.0180(10)
O6 O Uiso 0.036(3) 0.0642(4) 0.422(4) 0.400 0.0180(10)
O7 O Uiso 0.933(4) 0.1300(5) 0.113(4) 0.400 0.0180(10)
O8 O Uiso 0.087(3) 0.1924(4) 0.380(4) 0.400 0.0180(10)
O9 O Uiso 0.891(5) 0.25000 0.167(5) 0.400 0.0180(10)

loop_
_atom_type_symbol
_atom_type_description
_atom_type_scat_dispersion_real
_atom_type_scat_dispersion_imag
_atom_type_scat_source
F F 0.0727 0.0534 ' International Tables Vol C Tables 4.2.6.8 and 6.1.1.4'
O O 0.0492 0.0322 ' International Tables Vol C Tables 4.2.6.8 and 6.1.1.4'
Y Y -0.2670 2.0244 ' International Tables Vol C Tables 4.2.6.8 and 6.1.1.4'

loop_
_geom_angle_atom_site_label_1
_geom_angle_atom_site_label_2
_geom_angle_atom_site_label_3
_geom_angle
_geom_angle_site_symmetry_1
_geom_angle_site_symmetry_3
_geom_angle_publ_flag
F1 Y1 F2 112.6(6) . . yes
F1 Y1 F5 102.0(5) . 1_655 yes
F1 Y1 F6 118.8(9) . 1_655 yes
F1 Y1 F1 74.6(9) . 3_654 yes
F1 Y1 F6 165.1(7) . 3_654 yes
F1 Y1 F2 78.8(7) . 3_655 yes
F1 Y1 F5 67.3(5) . 3_655 yes
F2 Y1 F5 121.1(9) . 1_655 yes
F2 Y1 F6 113.2(7) . 1_655 yes
F1 Y1 F2 72.6(6) 3_654 . yes
F2 Y1 F6 69.5(6) . 3_654 yes
F2 Y1 F2 75.3(7) . 3_655 yes
F2 Y1 F5 172.5(6) . 3_655 yes
O1 Y1 O2 112.6(6) . . yes
F5 Y1 F6 86.7(6) 1_655 1_655 yes
F1 Y1 F5 72.9(5) 3_654 1_655 yes
F5 Y1 F6 66.2(6) 1_655 3_654 yes
F2 Y1 F5 160.4(8) 3_655 1_655 yes
F5 Y1 F5 65.6(9) 1_655 3_655 yes
F1 Y1 F6 158.1(6) 3_654 1_655 yes
F6 Y1 F6 71.1(7) 1_655 3_654 yes
F2 Y1 F6 76.1(7) 3_655 1_655 yes
F5 Y1 F6 62.2(4) 3_655 1_655 yes
F1 Y1 F6 92.7(7) 3_654 3_654 yes
F1 Y1 F2 125.3(6) 3_654 3_655 yes
F1 Y1 F5 114.1(5) 3_654 3_655 yes
F2 Y1 F6 115.5(6) 3_655 3_654 yes
F5 Y1 F6 112.7(5) 3_655 3_654 yes
F2 Y1 F5 97.5(7) 3_655 3_655 yes
F2 Y2 F6 90.9(7) . . yes
F2 Y2 F7 107.2(7) . 1_455 yes
F2 Y2 F3 73.5(7) . 1_554 yes
Y2 Y2 F2 38.7(5) 3_654 . yes
F2 Y2 F3 119.1(9) . 3_654 yes
Y2 Y2 F2 105.2(5) 3_655 . yes
F2 Y2 F2 75.8(7) . 3_655 yes
F2 Y2 F7 163.1(7) . 3_655 yes
F6 Y2 F7 84.0(7) . 1_455 yes
F3 Y2 F6 154.1(8) 1_554 . yes
Y2 Y2 F6 129.2(5) 3_654 . yes
F3 Y2 F6 129.2(8) 3_654 . yes
Y2 Y2 F6 97.3(5) 3_655 . yes
F2 Y2 F6 74.1(7) 3_655 . yes
F6 Y2 F7 72.5(7) . 3_655 yes
O2 Y2 O6 90.9(7) . . yes
Y2 Y2 O2 38.7(5) 3_654 . yes
Y2 Y2 O2 105.2(5) 3_655 . yes
Y2 Y2 O6 129.2(5) 3_654 . yes
Y2 Y2 O6 97.3(5) 3_655 . yes
F3 Y2 F7 81.2(8) 1_554 1_455 yes
Y2 Y2 F7 102.1(6) 3_654 1_455 yes
F3 Y2 F7 119.0(8) 3_654 1_455 yes
Y2 Y2 F7 147.6(6) 3_655 1_455 yes
F2 Y2 F7 158.0(7) 3_655 1_455 yes
F7 Y2 F7 75.2(8) 1_455 3_655 yes
Y2 Y2 F3 36.3(5) 3_654 1_554 yes
F3 Y2 F3 76.6(8) 1_554 3_654 yes
Y2 Y2 F3 106.6(6) 3_655 1_554 yes
F2 Y2 F3 119.9(8) 3_655 1_554 yes
F3 Y2 F7 123.2(7) 1_554 3_655 yes
Y2 Y2 F3 91.9(6) 3_654 3_654 yes
Y2 Y2 Y2 101.85(12) 3_654 3_655 yes
Y2 Y2 F2 93.5(5) 3_654 3_655 yes
Y2 Y2 F7 158.1(5) 3_654 3_655 yes
Y2 Y2 F3 38.8(6) 3_655 3_654 yes
F2 Y2 F3 75.3(8) 3_655 3_654 yes
F3 Y2 F7 71.5(8) 3_654 3_655 yes
Y2 Y2 F2 38.0(5) 3_655 3_655 yes
Y2 Y2 F7 74.4(5) 3_655 3_655 yes
F2 Y2 F7 95.7(7) 3_655 3_655 yes
F4 Y3 F7 130.6(9) . . yes
F3 Y3 F4 75.2(8) 1_554 . yes
F4 Y3 F8 125.1(7) . 1_655 yes
F3 Y3 F4 117.8(9) 3_654 . yes
F4 Y3 F8 72.1(7) . 3_654 yes
F4 Y3 F4 73.8(9) . 3_655 yes
F3 Y3 F7 68.7(8) 1_554 . yes
F7 Y3 F8 79.9(7) . 1_655 yes
F3 Y3 F7 84.1(8) 3_654 . yes
F7 Y3 F8 72.2(7) . 3_654 yes
F4 Y3 F7 155.2(9) 3_655 . yes
O4 Y3 O7 130.6(9) . . yes
F3 Y3 F8 148.1(8) 1_554 1_655 yes
F3 Y3 F3 74.8(8) 1_554 3_654 yes
F3 Y3 F8 85.0(7) 1_554 3_654 yes
F3 Y3 F4 122.6(8) 1_554 3_655 yes
F3 Y3 F8 108.5(9) 3_654 1_655 yes
F8 Y3 F8 79.8(7) 1_655 3_654 yes
F4 Y3 F8 88.6(7) 3_655 1_655 yes
F3 Y3 F8 153.3(7) 3_654 3_654 yes
F3 Y3 F4 78.8(9) 3_654 3_655 yes
F4 Y3 F8 127.5(8) 3_655 3_654 yes
F4 Y4 F8 78.6(8) . . yes
F4 Y4 F9 100.0(8) . 1_455 yes
F4 Y4 F4 78.5(9) . 3_655 yes
F4 Y4 F9 144.3(7) . 3_655 yes
F4 Y4 F4 117.7(8) . 6_655 yes
F4 Y4 F4 71.0(10) . 8_555 yes
F4 Y4 F8 145.4(10) . 8_555 yes
F8 Y4 F9 69.0(5) . 1_455 yes
F4 Y4 F8 70.2(7) 3_655 . yes
F8 Y4 F9 68.8(6) . 3_655 yes
F4 Y4 F8 131.9(10) 6_655 . yes
F4 Y4 F8 145.4(10) 8_555 . yes
F8 Y4 F8 123.0(6) . 8_555 yes
O4 Y4 O8 78.6(8) . . yes
F4 Y4 F9 138.6(7) 3_655 1_455 yes
F9 Y4 F9 82.2(10) 1_455 3_655 yes
F4 Y4 F9 138.6(7) 6_655 1_455 yes
F4 Y4 F9 100.0(8) 8_555 1_455 yes
F8 Y4 F9 69.0(5) 8_555 1_455 yes
F4 Y4 F9 77.0(9) 3_655 3_655 yes
F4 Y4 F4 69.9(10) 3_655 6_655 yes
F4 Y4 F4 117.7(8) 3_655 8_555 yes
F4 Y4 F8 131.9(10) 3_655 8_555 yes
F4 Y4 F9 77.0(9) 6_655 3_655 yes
F4 Y4 F9 144.3(7) 8_555 3_655 yes
F8 Y4 F9 68.8(6) 8_555 3_655 yes
F4 Y4 F4 78.5(9) 6_655 8_555 yes
F4 Y4 F8 70.2(7) 6_655 8_555 yes
F4 Y4 F8 78.6(8) 8_555 8_555 yes
Y1 F1 Y1 112.1(14) . 2_655 yes
Y1 F1 Y1 104.51(16) . 3_655 yes
Y1 F1 Y1 118.45(16) . 4_555 yes
Y1 F1 Y1 118.45(16) 2_655 3_655 yes
Y1 F1 Y1 104.51(16) 2_655 4_555 yes
Y1 F1 Y1 98.8(12) 3_655 4_555 yes
Y1 F2 Y2 103.1(7) . . yes
Y1 F2 Y1 104.1(8) . 3_654 yes
Y1 F2 Y2 109.6(9) . 3_654 yes
Y1 F2 Y2 130.1(10) 3_654 . yes
Y2 F2 Y2 103.2(8) . 3_654 yes
Y1 F2 Y2 105.8(7) 3_654 3_654 yes
Y2 F3 Y3 100.2(9) 1_556 1_556 yes
Y2 F3 Y2 104.9(8) 1_556 3_655 yes
Y2 F3 Y3 129.2(12) 1_556 3_655 yes
Y2 F3 Y3 109.6(11) 3_655 1_556 yes
Y3 F3 Y3 103.4(8) 1_556 3_655 yes
Y2 F3 Y3 108.3(9) 3_655 3_655 yes
Y3 F4 Y4 103.2(11) . . yes
Y3 F4 Y3 100.7(10) . 3_654 yes
Y3 F4 Y4 106.1(7) . 3_654 yes
Y3 F4 Y4 132.5(8) 3_654 . yes
Y4 F4 Y4 107.5(11) . 3_654 yes
Y3 F4 Y4 104.4(11) 3_654 3_654 yes
Y1 F5 Y1 130.7(15) 1_455 2_655 yes
Y1 F5 Y1 110.6(3) 1_455 3_654 yes
Y1 F5 Y1 101.3(3) 1_455 4_454 yes
Y1 F5 Y1 101.3(3) 2_655 3_654 yes
Y1 F5 Y1 110.6(3) 2_655 4_454 yes
Y1 F5 Y1 98.1(10) 3_654 4_454 yes
Y1 F6 Y2 132.7(10) 1_455 . yes
Y1 F6 Y2 103.1(6) 3_655 . yes
Y1 F6 Y1 120.6(7) 1_455 3_655 yes
Y2 F7 Y3 127.4(9) 1_655 . yes
Y2 F7 Y3 104.4(8) 3_654 . yes
Y2 F7 Y2 128.2(9) 1_655 3_654 yes
Y3 F8 Y4 122.0(8) 1_455 . yes
Y3 F8 Y4 98.9(7) 3_655 . yes
Y3 F8 Y3 132.9(9) 1_455 3_655 yes
Y4 F9 Y4 133.1(13) 1_655 3_654 yes
Y1 O1 Y1 112.1(14) . 2_655 yes
Y1 O1 Y1 104.51(16) . 3_655 yes
Y1 O1 Y1 118.45(16) . 4_555 yes
Y1 O1 Y1 118.45(16) 2_655 3_655 yes
Y1 O1 Y1 104.51(16) 2_655 4_555 yes
Y1 O1 Y1 98.8(12) 3_655 4_555 yes
Y1 O2 Y2 103.1(7) . . yes
Y1 O2 Y1 104.1(8) . 3_654 yes
Y1 O2 Y2 109.6(9) . 3_654 yes
Y1 O2 Y2 130.1(10) 3_654 . yes
Y2 O2 Y2 103.2(8) . 3_654 yes
Y1 O2 Y2 105.8(7) 3_654 3_654 yes
Y2 O3 Y3 100.2(9) 1_556 1_556 yes
Y2 O3 Y2 104.9(8) 1_556 3_655 yes
Y2 O3 Y3 129.2(12) 1_556 3_655 yes
Y2 O3 Y3 109.6(11) 3_655 1_556 yes
Y3 O3 Y3 103.4(8) 1_556 3_655 yes
Y2 O3 Y3 108.3(9) 3_655 3_655 yes
Y3 O4 Y4 103.2(11) . . yes
Y3 O4 Y3 100.7(10) . 3_654 yes
Y3 O4 Y4 106.1(7) . 3_654 yes
Y3 O4 Y4 132.5(8) 3_654 . yes
Y4 O4 Y4 107.5(11) . 3_654 yes
Y3 O4 Y4 104.4(11) 3_654 3_654 yes
Y1 O5 Y1 130.7(15) 1_455 2_655 yes
Y1 O5 Y1 110.6(3) 1_455 3_654 yes
Y1 O5 Y1 101.3(3) 1_455 4_454 yes
Y1 O5 Y1 101.3(3) 2_655 3_654 yes
Y1 O5 Y1 110.6(3) 2_655 4_454 yes
Y1 O5 Y1 98.1(10) 3_654 4_454 yes
Y1 O6 Y2 132.7(10) 1_455 . yes
Y1 O6 Y2 103.1(6) 3_655 . yes
Y1 O6 Y1 120.6(7) 1_455 3_655 yes
Y2 O7 Y3 127.4(9) 1_655 . yes
Y2 O7 Y3 104.4(8) 3_654 . yes
Y2 O7 Y2 128.2(9) 1_655 3_654 yes
Y3 O8 Y4 122.0(8) 1_455 . yes
Y3 O8 Y4 98.9(7) 3_655 . yes
Y3 O8 Y3 132.9(9) 1_455 3_655 yes
Y4 O9 Y4 133.1(13) 1_655 3_654 yes

loop_
_geom_bond_atom_site_label_1
_geom_bond_atom_site_label_2
_geom_bond_distance
_geom_bond_site_symmetry_2
_geom_bond_publ_flag
Y1 F1 2.177(19) . yes
Y1 F2 2.343(19) . yes
Y1 O1 2.177(19) . yes
Y1 O2 2.343(19) . yes
Y1 F5 2.292(14) 1_655 yes
Y1 F6 2.272(17) 1_655 yes
Y1 F1 2.38(2) 3_654 yes
Y1 F6 2.516(19) 3_654 yes
Y1 F2 2.226(19) 3_655 yes
Y1 F5 2.76(2) 3_655 yes
Y2 F2 2.253(19) . yes
Y2 F6 2.316(17) . yes
Y2 O2 2.253(19) . yes
Y2 O6 2.316(17) . yes
Y2 F7 2.34(2) 1_455 yes
Y2 F3 2.31(2) 1_554 yes
Y2 Y2 3.560(6) 3_654 yes
Y2 F3 2.18(2) 3_654 yes
Y2 Y2 3.560(6) 3_655 yes
Y2 F2 2.29(2) 3_655 yes
Y2 F7 2.35(2) 3_655 yes
Y3 F4 2.37(2) . yes
Y3 F7 2.34(2) . yes
Y3 O4 2.37(2) . yes
Y3 O7 2.34(2) . yes
Y3 F3 2.35(2) 1_554 yes
Y3 F8 2.247(18) 1_655 yes
Y3 F3 2.23(2) 3_654 yes
Y3 F8 2.30(2) 3_654 yes
Y3 F4 2.30(3) 3_655 yes
Y4 F4 2.20(3) . yes
Y4 F8 2.532(16) . yes
Y4 O4 2.20(3) . yes
Y4 O8 2.532(16) . yes
Y4 F9 2.28(3) 1_455 yes
Y4 F4 2.23(2) 3_655 yes
Y4 F9 2.30(3) 3_655 yes
Y4 F4 2.23(2) 6_655 yes
Y4 F4 2.20(3) 8_555 yes
Y4 F8 2.532(16) 8_555 yes

loop_
_geom_torsion_atom_site_label_1
_geom_torsion_atom_site_label_2
_geom_torsion_atom_site_label_3
_geom_torsion_atom_site_label_4
_geom_torsion
_geom_torsion_site_symmetry_1
_geom_torsion_site_symmetry_3
_geom_torsion_site_symmetry_4
_geom_torsion_publ_flag
F2 Y1 F1 Y1 63.1(6) . . 2_655 no
F2 Y1 F1 Y1 -66.4(11) . . 3_655 no
F2 Y1 F1 Y1 -175.1(9) . . 4_555 no
F1 Y1 F2 Y2 71.3(10) . . . no
F1 Y1 F2 Y1 -66.4(10) . . 3_654 no
F1 Y1 F2 Y2 -179.2(8) . . 3_654 no
F5 Y1 F2 Y2 -167.7(4) 1_655 . . no
F6 Y1 F2 Y2 -67.0(10) 1_655 . . no
F6 Y1 F2 Y1 155.2(7) 1_655 . 3_654 no
F6 Y1 F2 Y2 42.4(10) 1_655 . 3_654 no
F1 Y1 F2 Y2 135.7(10) 3_654 . . no
F6 Y1 F2 Y2 -124.5(9) 3_654 . . no
F6 Y1 F2 Y1 97.7(8) 3_654 . 3_654 no
F6 Y1 F2 Y2 -15.1(7) 3_654 . 3_654 no
F2 Y1 F2 Y2 0.5(8) 3_655 . . no
F2 Y1 F2 Y1 -137.3(9) 3_655 . 3_654 no
F2 Y1 F2 Y2 109.9(9) 3_655 . 3_654 no
F2 Y1 F6 Y2 -37.6(12) . 1_655 1_655 no
F2 Y1 F6 Y2 14.4(7) . 3_654 3_654 no
F1 Y1 F2 Y2 -117.8(9) . 3_655 . no
F2 Y1 F2 Y2 -0.5(8) . 3_655 . no
F2 Y1 F2 Y1 115.0(9) . 3_655 3_655 no
F2 Y1 F2 Y2 -123.8(12) . 3_655 3_655 no
F6 Y1 F2 Y2 118.5(9) 1_655 3_655 . no
F6 Y1 F2 Y2 57.7(10) 3_654 3_655 . no
F6 Y2 F2 Y1 -73.8(8) . . . no
F6 Y2 F2 Y1 47.8(11) . . 3_654 no
F6 Y2 F2 Y2 172.1(8) . . 3_654 no
F7 Y2 F2 Y1 -157.8(7) 1_455 . . no
F7 Y2 F2 Y1 -36.3(13) 1_455 . 3_654 no
F7 Y2 F2 Y2 88.0(9) 1_455 . 3_654 no
F3 Y2 F2 Y1 127.2(10) 1_554 . . no
F3 Y2 F2 Y1 -111.3(12) 1_554 . 3_654 no
F3 Y2 F2 Y2 13.0(8) 1_554 . 3_654 no
Y2 Y2 F2 Y1 114.1(11) 3_654 . . no
Y2 Y2 F2 Y1 -124.3(14) 3_654 . 3_654 no
F3 Y2 F2 Y1 63.4(10) 3_654 . . no
F3 Y2 F2 Y1 -175.1(10) 3_654 . 3_654 no
F3 Y2 F2 Y2 -50.8(10) 3_654 . 3_654 no
Y2 Y2 F2 Y1 24.0(8) 3_655 . . no
Y2 Y2 F2 Y1 145.6(9) 3_655 . 3_654 no
Y2 Y2 F2 Y2 -90.1(6) 3_655 . 3_654 no
F2 Y2 F2 Y1 -0.5(7) 3_655 . . no
F2 Y2 F2 Y1 121.1(12) 3_655 . 3_654 no
F2 Y2 F2 Y2 -114.6(9) 3_655 . 3_654 no
F2 Y2 F6 Y1 -68.3(11) . . 1_455 no
F2 Y2 F6 Y1 89.4(8) . . 3_655 no
F7 Y2 F6 Y1 38.9(11) 1_455 . 1_455 no
F7 Y2 F6 Y1 -163.4(8) 1_455 . 3_655 no
F3 Y2 F6 Y1 -16(2) 1_554 . 1_455 no
F3 Y2 F6 Y1 141.2(15) 1_554 . 3_655 no
Y2 Y2 F6 Y1 -61.9(11) 3_654 . 1_455 no
Y2 Y2 F6 Y1 95.8(7) 3_654 . 3_655 no
F3 Y2 F6 Y1 161.9(11) 3_654 . 1_455 no
F3 Y2 F6 Y1 -40.5(12) 3_654 . 3_655 no
Y2 Y2 F6 Y1 -173.7(9) 3_655 . 1_455 no
Y2 Y2 F6 Y1 -16.0(6) 3_655 . 3_655 no
F2 Y2 F6 Y1 -143.3(12) 3_655 . 1_455 no
F2 Y2 F6 Y1 14.4(6) 3_655 . 3_655 no
F7 Y2 F6 Y1 115.3(11) 3_655 . 1_455 no
F7 Y2 F6 Y1 -87.1(8) 3_655 . 3_655 no
F2 Y2 F7 Y3 -162.4(11) . 1_455 1_455 no
F6 Y2 F7 Y3 108.5(12) . 1_455 1_455 no
F2 Y2 F3 Y3 -127.4(10) . 1_554 . no
F2 Y2 F3 Y2 -13.8(9) . 1_554 3_654 no
F2 Y2 F3 Y3 115.8(13) . 1_554 3_654 no
F6 Y2 F3 Y3 177.5(11) . 1_554 . no
F6 Y2 F3 Y2 -69(2) . 1_554 3_654 no
F6 Y2 F3 Y3 61(2) . 1_554 3_654 no
F7 Y2 F3 Y3 121.6(9) 1_455 1_554 . no
Y2 Y2 F3 Y3 -113.6(14) 3_654 1_554 . no
F3 Y2 F3 Y3 -1.1(9) 3_654 1_554 . no
Y2 Y2 F3 Y3 -26.1(9) 3_655 1_554 . no
F2 Y2 F3 Y3 -65.1(10) 3_655 1_554 . no
F7 Y2 F3 Y3 55.8(12) 3_655 1_554 . no
F2 Y2 Y2 F7 -121.7(10) . 3_654 . no
F2 Y2 Y2 Y2 80.5(8) . 3_654 1_554 no
F2 Y2 Y2 F3 158.6(13) . 3_654 1_554 no
F2 Y2 Y2 F2 40.7(10) . 3_654 3_654 no
F2 Y2 Y2 F6 -52.2(9) . 3_654 3_654 no
F6 Y2 Y2 F2 -10.2(10) . 3_654 . no
F6 Y2 Y2 F7 -132.0(8) . 3_654 . no
F6 Y2 Y2 Y2 70.2(6) . 3_654 1_554 no
F6 Y2 Y2 F3 148.3(12) . 3_654 1_554 no
F6 Y2 Y2 F2 30.5(8) . 3_654 3_654 no
F6 Y2 Y2 F6 -62.5(8) . 3_654 3_654 no
F7 Y2 Y2 F2 -102.4(10) 1_455 3_654 . no
F7 Y2 Y2 F7 135.9(7) 1_455 3_654 . no
F3 Y2 Y2 F2 -158.6(13) 1_554 3_654 . no
F3 Y2 Y2 F7 79.7(12) 1_554 3_654 . no
F3 Y2 Y2 F2 137.4(10) 3_654 3_654 . no
F3 Y2 Y2 F7 15.6(8) 3_654 3_654 . no
Y2 Y2 Y2 F2 99.5(8) 3_655 3_654 . no
Y2 Y2 Y2 F7 -22.2(5) 3_655 3_654 . no
F2 Y2 Y2 F2 62.0(10) 3_655 3_654 . no
F2 Y2 Y2 F7 -59.7(7) 3_655 3_654 . no
F7 Y2 Y2 F2 177.0(17) 3_655 3_654 . no
F7 Y2 Y2 F7 55.3(16) 3_655 3_654 . no
F2 Y2 F3 Y3 63.4(12) . 3_654 . no
F2 Y2 F3 Y2 -77.6(11) . 3_654 3_655 no
F2 Y2 F3 Y3 175.6(7) . 3_654 3_655 no
F6 Y2 F3 Y3 -178.0(6) . 3_654 . no
F6 Y2 F3 Y2 41.0(14) . 3_654 3_655 no
F6 Y2 F3 Y3 -65.9(12) . 3_654 3_655 no
F7 Y2 F3 Y3 -70.6(13) 1_455 3_654 . no
F3 Y2 F3 Y3 1.3(9) 1_554 3_654 . no
Y2 Y2 F3 Y3 34.4(9) 3_654 3_654 . no
Y2 Y2 F3 Y3 141.1(16) 3_655 3_654 . no
F2 Y2 F3 Y3 127.6(11) 3_655 3_654 . no
F7 Y2 F3 Y3 -131.1(11) 3_655 3_654 . no
F2 Y2 Y2 F3 -178.1(8) . 3_655 . no
F2 Y2 Y2 Y2 -140.3(5) . 3_655 1_556 no
F2 Y2 Y2 F2 -102.8(7) . 3_655 1_556 no
F2 Y2 Y2 F7 142.2(16) . 3_655 1_556 no
F2 Y2 Y2 F3 117.8(12) . 3_655 3_654 no
F2 Y2 Y2 F2 -40.7(10) . 3_655 3_655 no
F2 Y2 Y2 F6 -30.5(8) . 3_655 3_655 no
F6 Y2 Y2 F3 -85.1(7) . 3_655 . no
F6 Y2 Y2 Y2 -47.3(5) . 3_655 1_556 no
F6 Y2 Y2 F2 -9.8(7) . 3_655 1_556 no
F6 Y2 Y2 F7 -124.8(15) . 3_655 1_556 no
F6 Y2 Y2 F3 -149.2(11) . 3_655 3_654 no
F6 Y2 Y2 F2 52.2(9) . 3_655 3_655 no
F6 Y2 Y2 F6 62.5(8) . 3_655 3_655 no
F7 Y2 Y2 F3 5.2(11) 1_455 3_655 . no
F3 Y2 Y2 F3 105.0(8) 1_554 3_655 . no
Y2 Y2 Y2 F3 142.2(6) 3_654 3_655 . no
F3 Y2 Y2 F3 64.1(12) 3_654 3_655 . no
F2 Y2 Y2 F3 -137.4(10) 3_655 3_655 . no
F7 Y2 Y2 F3 -15.6(8) 3_655 3_655 . no
F2 Y2 F2 Y1 0.5(8) . 3_655 . no
F2 Y2 F2 Y1 -111.2(9) . 3_655 3_655 no
F2 Y2 F2 Y2 139.5(9) . 3_655 3_655 no
F6 Y2 F2 Y1 95.7(9) . 3_655 . no
F6 Y2 F2 Y1 -16.0(7) . 3_655 3_655 no
F6 Y2 F2 Y2 -125.4(9) . 3_655 3_655 no
F7 Y2 F2 Y1 101.4(19) 1_455 3_655 . no
F3 Y2 F2 Y1 -60.6(11) 1_554 3_655 . no
Y2 Y2 F2 Y1 -34.2(7) 3_654 3_655 . no
F3 Y2 F2 Y1 -125.3(10) 3_654 3_655 . no
Y2 Y2 F2 Y1 -139.0(13) 3_655 3_655 . no
F7 Y2 F2 Y1 165.6(8) 3_655 3_655 . no
F6 Y2 F7 Y3 162.1(10) . 3_655 3_655 no
F7 Y3 F4 Y4 172.1(8) . . . no
F7 Y3 F4 Y3 33.5(12) . . 3_654 no
F7 Y3 F4 Y4 -75.0(13) . . 3_654 no
F3 Y3 F4 Y4 128.2(10) 1_554 . . no
F3 Y3 F4 Y3 -10.5(8) 1_554 . 3_654 no
F8 Y3 F4 Y4 -79.3(11) 1_655 . . no
F8 Y3 F4 Y3 142.1(8) 1_655 . 3_654 no
F3 Y3 F4 Y4 64.7(11) 3_654 . . no
F3 Y3 F4 Y3 -74.0(11) 3_654 . 3_654 no
F8 Y3 F4 Y4 -142.3(10) 3_654 . . no
F8 Y3 F4 Y3 79.1(8) 3_654 . 3_654 no
F4 Y3 F4 Y4 -2.9(8) 3_655 . . no
F4 Y3 F4 Y3 -141.5(9) 3_655 . 3_654 no
F4 Y3 F7 Y2 152.5(10) . . 1_655 no
F4 Y3 F7 Y2 -28.6(13) . . 3_654 no
F3 Y3 F7 Y2 -161.5(14) 1_554 . 1_655 no
F3 Y3 F7 Y2 17.4(8) 1_554 . 3_654 no
F8 Y3 F7 Y2 24.4(11) 1_655 . 1_655 no
F8 Y3 F7 Y2 -156.6(9) 1_655 . 3_654 no
F3 Y3 F7 Y2 -85.6(12) 3_654 . 1_655 no
F3 Y3 F7 Y2 93.4(9) 3_654 . 3_654 no
F8 Y3 F7 Y2 106.9(12) 3_654 . 1_655 no
F8 Y3 F7 Y2 -74.2(8) 3_654 . 3_654 no
F4 Y3 F7 Y2 -39(2) 3_655 . 1_655 no
F4 Y3 F7 Y2 139.9(15) 3_655 . 3_654 no
F4 Y3 F3 Y2 -123.8(10) . 1_554 . no
F4 Y3 F3 Y2 126.2(10) . 1_554 3_654 no
F4 Y3 F3 Y3 10.9(9) . 1_554 3_654 no
F7 Y3 F3 Y2 90.7(9) . 1_554 . no
F7 Y3 F3 Y2 -19.4(8) . 1_554 3_654 no
F7 Y3 F3 Y3 -134.7(11) . 1_554 3_654 no
F8 Y3 F3 Y2 101.8(15) 1_655 1_554 . no
F3 Y3 F3 Y2 1.1(9) 3_654 1_554 . no
F8 Y3 F3 Y2 163.4(9) 3_654 1_554 . no
F4 Y3 F3 Y2 -64.5(12) 3_655 1_554 . no
F4 Y3 F3 Y2 62.4(13) . 3_654 . no
F4 Y3 F3 Y2 -169.2(11) . 3_654 3_655 no
F4 Y3 F3 Y3 -53.8(12) . 3_654 3_655 no
F7 Y3 F3 Y2 -70.8(10) . 3_654 . no
F7 Y3 F3 Y2 57.6(12) . 3_654 3_655 no
F7 Y3 F3 Y3 173.0(10) . 3_654 3_655 no
F3 Y3 F3 Y2 -1.2(9) 1_554 3_654 . no
F8 Y3 F3 Y2 -148.1(9) 1_655 3_654 . no
F8 Y3 F3 Y2 -44(2) 3_654 3_654 . no
F4 Y3 F3 Y2 127.3(11) 3_655 3_654 . no
F4 Y3 F4 Y4 2.8(8) . 3_655 . no
F4 Y3 F4 Y3 112.7(9) . 3_655 3_655 no
F7 Y3 F4 Y4 -168.0(14) . 3_655 . no
F7 Y3 F4 Y3 -58.2(19) . 3_655 3_655 no
F8 Y4 F4 Y3 -68.9(8) . . . no
F8 Y4 F4 Y3 49.3(16) . . 3_654 no
F8 Y4 F4 Y4 179.2(10) . . 3_654 no
F9 Y4 F4 Y3 -135.0(7) 1_455 . . no
F4 Y4 F4 Y3 2.9(8) 3_655 . . no
F9 Y4 F4 Y3 -44.5(17) 3_655 . . no
F4 Y4 F4 Y3 62.6(13) 6_655 . . no
F4 Y4 F4 Y3 127.8(9) 8_555 . . no
F8 Y4 F4 Y3 157.7(8) 8_555 . . no
F4 Y4 F8 Y3 -96.0(11) . . 1_455 no
F4 Y4 F8 Y3 108.6(8) . . 3_655 no
F4 Y4 F4 Y3 -3.0(8) . 3_655 . no
F8 Y4 F4 Y3 78.9(9) . 3_655 . no
